data_4333135
loop_
_publ_author_name
'Evans, William J.'
'Rego, Daniel B.'
'Ziller, Joseph W.'

_publ_section_title
;
 Synthesis, Structure, and15N NMR Studies of Paramagnetic Lanthanide
 Complexes Obtained by Reduction of Dinitrogen
;
_journal_issue 26
_journal_name_full 'Inorganic Chemistry'
_journal_page_first 10790
_journal_page_last 10798
_journal_paper_doi 10.1021/ic061485g
_journal_volume 45
_journal_year 2006
_chemical_formula_sum 'C62 H92 N2 O2 Pr2'
_chemical_formula_weight 1179.20
_chemical_name_systematic
; 
 ? 
;
_space_group_IT_number 15
_symmetry_cell_setting monoclinic
_symmetry_space_group_name_Hall '-C 2yc'
_symmetry_space_group_name_H-M 'C 1 2/c 1'
_atom_sites_solution_hydrogens geom
_atom_sites_solution_primary direct
_atom_sites_solution_secondary difmap
_audit_creation_method SHELXTL
_cell_angle_alpha 90.00
_cell_angle_beta 97.072(2)
_cell_angle_gamma 90.00
_cell_formula_units_Z 4
_cell_length_a 18.1582(19)
_cell_length_b 19.943(2)
_cell_length_c 15.8519(16)
_cell_measurement_temperature 163(2)
_cell_volume 5696.8(10)
_computing_cell_refinement 'Bruker SMART/SAINT'
_computing_data_collection 'Bruker SMART'
_computing_data_reduction 'Bruker SAINT'
_computing_molecular_graphics 'Bruker SHELXTL'
_computing_publication_material 'Bruker SHELXTL'
_computing_structure_refinement 'Bruker SHELXTL'
_computing_structure_solution 'Bruker SHELXTL'
_diffrn_ambient_temperature 163(2)
_diffrn_measured_fraction_theta_full 0.992
_diffrn_measured_fraction_theta_max 0.992
_diffrn_measurement_device_type 'CCD area detector'
_diffrn_measurement_method 'phi and omega scans'
_diffrn_radiation_monochromator graphite
_diffrn_radiation_source 'normal-focus sealed tube'
_diffrn_radiation_type MoK\a
_diffrn_radiation_wavelength 0.71073
_diffrn_reflns_av_R_equivalents 0.0444
_diffrn_reflns_av_sigmaI/netI 0.0361
_diffrn_reflns_limit_h_max 22
_diffrn_reflns_limit_h_min -22
_diffrn_reflns_limit_k_max 24
_diffrn_reflns_limit_k_min -24
_diffrn_reflns_limit_l_max 19
_diffrn_reflns_limit_l_min -19
_diffrn_reflns_number 26897
_diffrn_reflns_theta_full 26.37
_diffrn_reflns_theta_max 26.37
_diffrn_reflns_theta_min 1.52
_diffrn_standards_decay_% '< 1.0'
_diffrn_standards_interval_count 'initial 50 frames recollected'
_diffrn_standards_number '50 frames'
_exptl_absorpt_coefficient_mu 1.733
_exptl_absorpt_correction_T_max 0.8738
_exptl_absorpt_correction_T_min 0.7232
_exptl_absorpt_correction_type multi-scan
_exptl_absorpt_process_details 'Bruker SADABS'
_exptl_crystal_colour yellow-orange
_exptl_crystal_density_diffrn 1.375
_exptl_crystal_density_meas ?
_exptl_crystal_density_method 'not measured'
_exptl_crystal_description needle
_exptl_crystal_F_000 2448
_exptl_crystal_size_max 0.20
_exptl_crystal_size_mid 0.10
_exptl_crystal_size_min 0.08
_refine_diff_density_max 4.053
_refine_diff_density_min -1.636
_refine_diff_density_rms 0.153
_refine_ls_extinction_method none
_refine_ls_goodness_of_fit_ref 1.068
_refine_ls_hydrogen_treatment constr
_refine_ls_matrix_type full
_refine_ls_number_parameters 288
_refine_ls_number_reflns 5774
_refine_ls_number_restraints 0
_refine_ls_restrained_S_all 1.068
_refine_ls_R_factor_all 0.0631
_refine_ls_R_factor_gt 0.0451
_refine_ls_shift/su_max 5.925
_refine_ls_shift/su_mean 0.110
_refine_ls_structure_factor_coef Fsqd
_refine_ls_weighting_details 'calc w=1/[\s^2^(Fo^2^)+(0.0449P)^2^+82.3022P] where P=(Fo^2^+2Fc^2^)/3'
_refine_ls_weighting_scheme calc
_refine_ls_wR_factor_gt 0.1098
_refine_ls_wR_factor_ref 0.1229
_reflns_number_gt 4566
_reflns_number_total 5774
_reflns_threshold_expression >2sigma(I)
_cod_data_source_file ic061485gsup2.cif
_cod_data_source_block dbr12
_cod_depositor_comments
;
The following automatic conversions were performed:

'_symmetry_cell_setting' value 'Monoclinic' changed to 'monoclinic'
according to /home/saulius/struct/CIF-dictionaries/cif_core.dic
dictionary named 'cif_core.dic' version 2.4.2 from 2011-04-26.

Automatic conversion script
Id: cif_fix_values 1891 2012-01-12 08:04:46Z andrius 

The following automatic conversions were performed:

'_exptl_crystal_density_meas' value 'n/a' was changed to '?' - the
value is perceived as not measured.

Automatic conversion script
Id: cif_fix_values 3008 2015-01-20 13:52:24Z robertas 
;
_cod_original_sg_symbol_H-M C2/c
_cod_database_code 4333135

loop_
_symmetry_equiv_pos_as_xyz
'x, y, z'
'-x, y, -z+1/2'
'x+1/2, y+1/2, z'
'-x+1/2, y+1/2, -z+1/2'
'-x, -y, -z'
'x, -y, z-1/2'
'-x+1/2, -y+1/2, -z'
'x+1/2, -y+1/2, z-1/2'

loop_
_atom_site_label
_atom_site_type_symbol
_atom_site_fract_x
_atom_site_fract_y
_atom_site_fract_z
_atom_site_U_iso_or_equiv
_atom_site_adp_type
_atom_site_occupancy
_atom_site_symmetry_multiplicity
_atom_site_calc_flag
_atom_site_refinement_flags
Pr1 Pr 0.132944(16) 0.361883(14) 0.264494(17) 0.01938(11) Uani 1 1 d .
O1 O 0.1651(2) 0.4660(2) 0.3602(2) 0.0279(9) Uani 1 1 d .
N1 N 0.0000 0.3374(3) 0.2500 0.0242(14) Uani 1 2 d S
N2 N 0.0000 0.3996(3) 0.2500 0.0228(14) Uani 1 2 d S
C1 C 0.1055(3) 0.3986(3) 0.0929(3) 0.0193(11) Uani 1 1 d .
C2 C 0.1616(3) 0.3488(3) 0.0945(3) 0.0230(11) Uani 1 1 d .
C3 C 0.2284(3) 0.3772(3) 0.1351(4) 0.0285(13) Uani 1 1 d .
C4 C 0.2135(3) 0.4439(3) 0.1589(3) 0.0266(12) Uani 1 1 d .
C5 C 0.1375(3) 0.4569(3) 0.1328(3) 0.0208(11) Uani 1 1 d .
C6 C 0.0278(3) 0.3937(3) 0.0488(3) 0.0225(11) Uani 1 1 d .
H6A H 0.0118 0.4378 0.0261 0.034 Uiso 1 1 calc R
H6B H -0.0054 0.3789 0.0894 0.034 Uiso 1 1 calc R
H6C H 0.0263 0.3614 0.0021 0.034 Uiso 1 1 calc R
C7 C 0.1535(4) 0.2814(3) 0.0520(4) 0.0326(14) Uani 1 1 d .
H7A H 0.1675 0.2849 -0.0056 0.049 Uiso 1 1 calc R
H7B H 0.1018 0.2665 0.0490 0.049 Uiso 1 1 calc R
H7C H 0.1859 0.2490 0.0848 0.049 Uiso 1 1 calc R
C8 C 0.3060(3) 0.3490(4) 0.1363(5) 0.0412(17) Uani 1 1 d .
H8A H 0.3329 0.3747 0.0972 0.062 Uiso 1 1 calc R
H8B H 0.3030 0.3019 0.1184 0.062 Uiso 1 1 calc R
H8C H 0.3323 0.3521 0.1939 0.062 Uiso 1 1 calc R
C9 C 0.2709(4) 0.4945(4) 0.1923(4) 0.0396(16) Uani 1 1 d .
H9A H 0.2895 0.5176 0.1446 0.059 Uiso 1 1 calc R
H9B H 0.3121 0.4718 0.2265 0.059 Uiso 1 1 calc R
H9C H 0.2487 0.5273 0.2276 0.059 Uiso 1 1 calc R
C10 C 0.0989(3) 0.5226(3) 0.1423(4) 0.0246(12) Uani 1 1 d .
H10A H 0.0666 0.5329 0.0897 0.037 Uiso 1 1 calc R
H10B H 0.1359 0.5583 0.1539 0.037 Uiso 1 1 calc R
H10C H 0.0690 0.5196 0.1896 0.037 Uiso 1 1 calc R
C11 C 0.1253(3) 0.2568(3) 0.3801(4) 0.0269(12) Uani 1 1 d .
C12 C 0.1560(3) 0.2269(3) 0.3111(4) 0.0294(13) Uani 1 1 d .
C13 C 0.2290(3) 0.2513(3) 0.3115(4) 0.0308(14) Uani 1 1 d .
C14 C 0.2435(3) 0.2984(3) 0.3788(3) 0.0284(13) Uani 1 1 d .
C15 C 0.1790(3) 0.3012(3) 0.4219(3) 0.0259(12) Uani 1 1 d .
C16 C 0.0522(4) 0.2371(3) 0.4086(4) 0.0338(14) Uani 1 1 d .
H16A H 0.0499 0.1882 0.4139 0.051 Uiso 1 1 calc R
H16B H 0.0115 0.2525 0.3667 0.051 Uiso 1 1 calc R
H16C H 0.0476 0.2578 0.4638 0.051 Uiso 1 1 calc R
C17 C 0.1206(4) 0.1723(3) 0.2550(4) 0.0392(16) Uani 1 1 d .
H17A H 0.1371 0.1286 0.2784 0.059 Uiso 1 1 calc R
H17B H 0.1351 0.1772 0.1978 0.059 Uiso 1 1 calc R
H17C H 0.0665 0.1755 0.2523 0.059 Uiso 1 1 calc R
C18 C 0.2868(4) 0.2199(3) 0.2630(4) 0.0405(16) Uani 1 1 d .
H18A H 0.3034 0.1773 0.2900 0.061 Uiso 1 1 calc R
H18B H 0.3292 0.2503 0.2635 0.061 Uiso 1 1 calc R
H18C H 0.2653 0.2115 0.2042 0.061 Uiso 1 1 calc R
C19 C 0.3175(4) 0.3304(4) 0.4067(4) 0.0371(15) Uani 1 1 d .
H19A H 0.3561 0.2957 0.4136 0.056 Uiso 1 1 calc R
H19B H 0.3158 0.3535 0.4610 0.056 Uiso 1 1 calc R
H19C H 0.3290 0.3628 0.3637 0.056 Uiso 1 1 calc R
C20 C 0.1723(4) 0.3393(3) 0.5028(4) 0.0309(13) Uani 1 1 d .
H20A H 0.2208 0.3410 0.5375 0.046 Uiso 1 1 calc R
H20B H 0.1366 0.3166 0.5347 0.046 Uiso 1 1 calc R
H20C H 0.1551 0.3850 0.4888 0.046 Uiso 1 1 calc R
C21 C 0.2345(3) 0.4882(3) 0.4052(4) 0.0357(14) Uani 1 1 d .
H21A H 0.2762 0.4750 0.3740 0.043 Uiso 1 1 calc R
H21B H 0.2423 0.4678 0.4626 0.043 Uiso 1 1 calc R
C22 C 0.2302(4) 0.5644(3) 0.4119(5) 0.0396(16) Uani 1 1 d .
H22A H 0.2657 0.5861 0.3779 0.047 Uiso 1 1 calc R
H22B H 0.2412 0.5791 0.4717 0.047 Uiso 1 1 calc R
C23 C 0.1504(3) 0.5814(3) 0.3766(4) 0.0304(13) Uani 1 1 d .
H23A H 0.1291 0.6152 0.4124 0.036 Uiso 1 1 calc R
H23B H 0.1474 0.5985 0.3176 0.036 Uiso 1 1 calc R
C24 C 0.1111(3) 0.5151(3) 0.3796(4) 0.0263(12) Uani 1 1 d .
H24A H 0.0960 0.5070 0.4366 0.032 Uiso 1 1 calc R
H24B H 0.0664 0.5136 0.3369 0.032 Uiso 1 1 calc R
C25 C 0.0000 0.6825(11) 0.2500 0.1060(19) Uiso 1 2 d S
C26 C 0.0019(17) 0.6992(16) 0.188(2) 0.1060(19) Uiso 0.50 1 d P
C27 C -0.0068(19) 0.7345(17) 0.165(2) 0.1060(19) Uiso 0.50 1 d P
C28 C 0.0048(19) 0.7740(17) 0.169(2) 0.1060(19) Uiso 0.50 1 d P
C29 C -0.0059(18) 0.8045(16) 0.187(2) 0.1060(19) Uiso 0.50 1 d P
C30 C 0.0000 0.8192(11) 0.2500 0.1060(19) Uiso 1 2 d S
C31 C 0.0048(16) 0.8880(15) 0.2015(17) 0.1060(19) Uiso 0.50 1 d P
C32 C 0.5046(17) 0.4884(15) 0.5498(18) 0.1060(19) Uiso 0.50 1 d P
C33 C 0.4354(8) 0.5120(7) 0.4970(10) 0.1060(19) Uiso 1 1 d .
C34 C 0.4401(16) 0.5457(15) 0.4188(19) 0.1060(19) Uiso 0.50 1 d P
C35 C 0.4995(8) 0.5454(7) 0.3782(9) 0.1060(19) Uiso 1 1 d .
C36 C 0.5603(16) 0.5278(15) 0.4343(19) 0.1060(19) Uiso 0.50 1 d P

loop_
_atom_site_aniso_label
_atom_site_aniso_U_11
_atom_site_aniso_U_22
_atom_site_aniso_U_33
_atom_site_aniso_U_23
_atom_site_aniso_U_13
_atom_site_aniso_U_12
Pr1 0.02458(17) 0.01925(16) 0.01355(15) 0.00044(12) -0.00068(10) 0.00688(12)
O1 0.033(2) 0.028(2) 0.022(2) -0.0055(17) 0.0002(16) 0.0041(17)
N1 0.032(4) 0.019(3) 0.019(3) 0.000 -0.005(3) 0.000
N2 0.028(3) 0.025(4) 0.015(3) 0.000 -0.001(3) 0.000
C1 0.023(3) 0.022(3) 0.013(2) 0.003(2) 0.0005(19) 0.002(2)
C2 0.027(3) 0.028(3) 0.015(2) 0.000(2) 0.005(2) 0.006(2)
C3 0.022(3) 0.042(4) 0.020(3) -0.001(2) 0.000(2) 0.004(2)
C4 0.024(3) 0.038(3) 0.019(3) -0.001(2) 0.003(2) -0.003(2)
C5 0.025(3) 0.025(3) 0.013(2) 0.001(2) 0.004(2) -0.001(2)
C6 0.023(3) 0.028(3) 0.016(3) 0.003(2) 0.000(2) 0.002(2)
C7 0.045(4) 0.030(3) 0.023(3) -0.005(2) 0.006(3) 0.012(3)
C8 0.025(3) 0.058(5) 0.041(4) 0.006(3) 0.006(3) 0.017(3)
C9 0.029(3) 0.056(4) 0.033(3) -0.005(3) 0.001(3) -0.010(3)
C10 0.030(3) 0.021(3) 0.022(3) 0.002(2) 0.002(2) 0.003(2)
C11 0.037(3) 0.022(3) 0.021(3) 0.007(2) 0.001(2) 0.012(2)
C12 0.036(3) 0.026(3) 0.024(3) 0.000(2) -0.003(2) 0.013(2)
C13 0.038(3) 0.029(3) 0.024(3) 0.005(2) 0.000(2) 0.022(3)
C14 0.032(3) 0.034(3) 0.018(3) 0.005(2) -0.005(2) 0.015(3)
C15 0.034(3) 0.025(3) 0.017(3) 0.005(2) -0.001(2) 0.012(2)
C16 0.041(4) 0.028(3) 0.032(3) 0.004(3) 0.005(3) 0.008(3)
C17 0.053(4) 0.030(3) 0.032(4) -0.002(3) -0.001(3) 0.013(3)
C18 0.052(4) 0.041(4) 0.029(3) 0.003(3) 0.006(3) 0.026(3)
C19 0.033(3) 0.046(4) 0.031(3) 0.004(3) -0.004(3) 0.012(3)
C20 0.043(4) 0.031(3) 0.018(3) 0.002(2) 0.000(2) 0.012(3)
C21 0.028(3) 0.044(4) 0.032(3) 0.000(3) -0.005(3) 0.002(3)
C22 0.034(3) 0.041(4) 0.044(4) -0.010(3) 0.006(3) -0.009(3)
C23 0.041(3) 0.025(3) 0.026(3) -0.004(2) 0.009(3) -0.003(3)
C24 0.032(3) 0.022(3) 0.027(3) -0.005(2) 0.009(2) -0.002(2)

loop_
_atom_type_symbol
_atom_type_description
_atom_type_scat_dispersion_real
_atom_type_scat_dispersion_imag
_atom_type_scat_source
C C 0.0033 0.0016 'International Tables Vol C Tables 4.2.6.8 and 6.1.1.4'
H H 0.0000 0.0000 'International Tables Vol C Tables 4.2.6.8 and 6.1.1.4'
N N 0.0061 0.0033 'International Tables Vol C Tables 4.2.6.8 and 6.1.1.4'
O O 0.0106 0.0060 'International Tables Vol C Tables 4.2.6.8 and 6.1.1.4'
Pr Pr -0.2180 2.8214 'International Tables Vol C Tables 4.2.6.8 and 6.1.1.4'

loop_
_geom_angle_atom_site_label_1
_geom_angle_atom_site_label_2
_geom_angle_atom_site_label_3
_geom_angle
_geom_angle_site_symmetry_1
_geom_angle_site_symmetry_3
Cnt1 Pr1 N1 110.0 . .
Cnt1 Pr1 N2 99.6 . .
Cnt1 Pr1 O1 100.3 . .
Cnt2 Pr1 N1 102.0 . .
Cnt2 Pr1 N2 124.7 . .
Cnt2 Pr1 O1 101.7 . .
Cnt1 Pr1 Cnt2 130.7 . .
N1 Pr1 N2 29.0(2) . .
N1 Pr1 O1 111.30(15) . .
N2 Pr1 O1 87.61(15) . .
N1 Pr1 C11 77.52(17) . .
N2 Pr1 C11 99.19(16) . .
O1 Pr1 C11 103.99(15) . .
N1 Pr1 C1 84.56(12) . .
N2 Pr1 C1 77.21(11) . .
O1 Pr1 C1 111.05(14) . .
C11 Pr1 C1 144.50(16) . .
N1 Pr1 C15 100.37(15) . .
N2 Pr1 C15 112.86(13) . .
O1 Pr1 C15 78.72(15) . .
C11 Pr1 C15 29.32(17) . .
C1 Pr1 C15 166.84(16) . .
N1 Pr1 C12 86.96(19) . .
N2 Pr1 C12 114.96(19) . .
O1 Pr1 C12 126.66(14) . .
C11 Pr1 C12 29.33(17) . .
C1 Pr1 C12 120.57(16) . .
C15 Pr1 C12 48.26(16) . .
N1 Pr1 C2 100.84(12) . .
N2 Pr1 C2 103.23(11) . .
O1 Pr1 C2 125.33(15) . .
C11 Pr1 C2 125.92(16) . .
C1 Pr1 C2 29.28(15) . .
C15 Pr1 C2 137.73(16) . .
C12 Pr1 C2 97.10(16) . .
N1 Pr1 C5 100.52(15) . .
N2 Pr1 C5 81.17(14) . .
O1 Pr1 C5 82.57(14) . .
C11 Pr1 C5 173.44(16) . .
C1 Pr1 C5 29.11(15) . .
C15 Pr1 C5 155.88(17) . .
C12 Pr1 C5 145.02(16) . .
C2 Pr1 C5 48.00(15) . .
N1 Pr1 C14 125.77(17) . .
N2 Pr1 C14 142.19(13) . .
O1 Pr1 C14 83.84(15) . .
C11 Pr1 C14 48.30(18) . .
C1 Pr1 C14 139.94(16) . .
C15 Pr1 C14 29.33(17) . .
C12 Pr1 C14 48.11(18) . .
C2 Pr1 C14 111.74(16) . .
C5 Pr1 C14 133.55(17) . .
N1 Pr1 C13 115.8(2) . .
N2 Pr1 C13 143.65(19) . .
O1 Pr1 C13 112.27(16) . .
C11 Pr1 C13 47.81(18) . .
C1 Pr1 C13 119.05(16) . .
C15 Pr1 C13 47.82(16) . .
C12 Pr1 C13 28.85(19) . .
C2 Pr1 C13 89.96(16) . .
C5 Pr1 C13 129.66(17) . .
C14 Pr1 C13 28.94(17) . .
N1 Pr1 C3 129.21(11) . .
N2 Pr1 C3 124.25(12) . .
O1 Pr1 C3 102.80(15) . .
C11 Pr1 C3 129.27(17) . .
C1 Pr1 C3 47.70(15) . .
C15 Pr1 C3 122.89(17) . .
C12 Pr1 C3 101.93(18) . .
C2 Pr1 C3 28.92(16) . .
C5 Pr1 C3 47.46(16) . .
C14 Pr1 C3 93.56(17) . .
C13 Pr1 C3 82.23(18) . .
N1 Pr1 C4 128.89(14) . .
N2 Pr1 C4 109.23(16) . .
O1 Pr1 C4 77.92(15) . .
C11 Pr1 C4 151.58(17) . .
C1 Pr1 C4 47.70(15) . .
C15 Pr1 C4 130.35(17) . .
C12 Pr1 C4 129.03(18) . .
C2 Pr1 C4 47.71(16) . .
C5 Pr1 C4 28.78(15) . .
C14 Pr1 C4 104.82(17) . .
C13 Pr1 C4 104.70(18) . .
C3 Pr1 C4 28.67(17) . .
C21 O1 C24 105.1(4) . .
C21 O1 Pr1 131.0(3) . .
C24 O1 Pr1 123.8(3) . .
N2 N1 Pr1 78.48(15) . .
N2 N1 Pr1 78.48(15) . 2
Pr1 N1 Pr1 157.0(3) . 2
N1 N2 Pr1 72.56(14) . 2
N1 N2 Pr1 72.55(14) . .
Pr1 N2 Pr1 145.1(3) 2 .
C5 C1 C2 108.2(5) . .
C5 C1 C6 124.9(5) . .
C2 C1 C6 126.6(5) . .
C5 C1 Pr1 76.5(3) . .
C2 C1 Pr1 76.0(3) . .
C6 C1 Pr1 118.8(3) . .
C3 C2 C1 107.5(5) . .
C3 C2 C7 126.3(5) . .
C1 C2 C7 125.9(5) . .
C3 C2 Pr1 77.1(3) . .
C1 C2 Pr1 74.7(3) . .
C7 C2 Pr1 119.5(4) . .
C4 C3 C2 108.4(5) . .
C4 C3 C8 123.5(6) . .
C2 C3 C8 126.8(6) . .
C4 C3 Pr1 76.0(3) . .
C2 C3 Pr1 73.9(3) . .
C8 C3 Pr1 126.7(4) . .
C5 C4 C3 107.8(5) . .
C5 C4 C9 126.1(6) . .
C3 C4 C9 125.4(5) . .
C5 C4 Pr1 74.1(3) . .
C3 C4 Pr1 75.4(3) . .
C9 C4 Pr1 124.1(4) . .
C1 C5 C4 108.2(5) . .
C1 C5 C10 126.3(5) . .
C4 C5 C10 125.5(5) . .
C1 C5 Pr1 74.4(3) . .
C4 C5 Pr1 77.1(3) . .
C10 C5 Pr1 117.0(3) . .
C15 C11 C12 108.0(5) . .
C15 C11 C16 127.1(5) . .
C12 C11 C16 124.5(6) . .
C15 C11 Pr1 75.7(3) . .
C12 C11 Pr1 75.8(3) . .
C16 C11 Pr1 120.6(4) . .
C13 C12 C11 108.0(5) . .
C13 C12 C17 126.0(6) . .
C11 C12 C17 125.6(6) . .
C13 C12 Pr1 77.3(3) . .
C11 C12 Pr1 74.9(3) . .
C17 C12 Pr1 120.0(4) . .
C12 C13 C14 108.6(5) . .
C12 C13 C18 124.4(6) . .
C14 C13 C18 125.5(6) . .
C12 C13 Pr1 73.8(3) . .
C14 C13 Pr1 74.7(3) . .
C18 C13 Pr1 128.9(4) . .
C13 C14 C15 107.3(5) . .
C13 C14 C19 125.2(6) . .
C15 C14 C19 126.8(5) . .
C13 C14 Pr1 76.4(3) . .
C15 C14 Pr1 74.3(3) . .
C19 C14 Pr1 122.4(4) . .
C11 C15 C14 108.1(5) . .
C11 C15 C20 126.0(6) . .
C14 C15 C20 125.7(6) . .
C11 C15 Pr1 75.0(3) . .
C14 C15 Pr1 76.3(3) . .
C20 C15 Pr1 119.5(4) . .
O1 C21 C22 107.0(5) . .
C21 C22 C23 104.5(5) . .
C24 C23 C22 103.0(5) . .
O1 C24 C23 104.6(5) . .
C26 C25 C26 143(5) 2 .
C26 C25 C27 20(2) 2 2
C26 C25 C27 123(3) . 2
C26 C25 C27 123(3) 2 .
C26 C25 C27 20(2) . .
C27 C25 C27 104(2) 2 .
C27 C26 C25 133(6) . .
C27 C26 C28 20(4) . .
C25 C26 C28 121(3) . .
C27 C26 C26 115(4) . 2
C25 C26 C26 19(2) . 2
C28 C26 C26 101.9(17) . 2
C28 C27 C26 141(7) . .
C28 C27 C29 18(4) . .
C26 C27 C29 138(5) . .
C28 C27 C25 123(5) . .
C26 C27 C25 26(3) . .
C29 C27 C25 114(2) . .
C29 C28 C27 141(8) . .
C29 C28 C26 138(6) . .
C27 C28 C26 19(3) . .
C29 C28 C30 31(4) . .
C27 C28 C30 125(5) . .
C26 C28 C30 113(2) . .
C28 C29 C30 129(6) . .
C28 C29 C27 21(4) . .
C30 C29 C27 120(3) . .
C28 C29 C31 150(6) . .
C30 C29 C31 66(2) . .
C27 C29 C31 171(3) . .
C28 C29 C29 114(5) . 2
C30 C29 C29 16(2) . 2
C27 C29 C29 103.8(18) . 2
C31 C29 C29 82.3(15) . 2
C29 C30 C29 147(5) 2 .
C29 C30 C28 128(3) 2 .
C29 C30 C28 20(3) . .
C29 C30 C28 20(3) 2 2
C29 C30 C28 128(3) . 2
C28 C30 C28 110(3) . 2
C29 C30 C31 77(2) 2 2
C29 C30 C31 135(3) . 2
C28 C30 C31 154.6(19) . 2
C28 C30 C31 95.1(16) 2 2
C29 C30 C31 135(3) 2 .
C29 C30 C31 77(2) . .
C28 C30 C31 95.1(16) . .
C28 C30 C31 154.6(19) 2 .
C31 C30 C31 60(2) 2 .
C31 C31 C30 60.2(11) 2 .
C31 C31 C29 96.3(15) 2 .
C30 C31 C29 36.7(13) . .
C34 C32 C36 120(3) 5_666 5_666
C34 C32 C35 61(2) 5_666 5_666
C36 C32 C35 63(2) 5_666 5_666
C34 C32 C33 65(2) 5_666 5_666
C36 C32 C33 155(3) 5_666 5_666
C35 C32 C33 126(3) 5_666 5_666
C34 C32 C33 164(3) 5_666 .
C36 C32 C33 57.3(19) 5_666 .
C35 C32 C33 120(2) 5_666 .
C33 C32 C33 111(2) 5_666 .
C34 C32 C32 121(3) 5_666 5_666
C36 C32 C32 106(3) 5_666 5_666
C35 C32 C32 164(3) 5_666 5_666
C33 C32 C32 58.7(19) 5_666 5_666
C33 C32 C32 52.5(17) . 5_666
C36 C33 C32 117(2) 5_666 5_666
C36 C33 C34 170(2) 5_666 .
C32 C33 C34 53.4(16) 5_666 .
C36 C33 C32 53.1(16) 5_666 .
C32 C33 C32 69(2) 5_666 .
C34 C33 C32 120(2) . .
C32 C34 C35 62(2) 5_666 .
C32 C34 C33 62(2) 5_666 .
C35 C34 C33 124(2) . .
C34 C35 C32 56.8(17) . 5_666
C34 C35 C36 109(2) . .
C32 C35 C36 56.1(17) 5_666 .
C32 C36 C33 70(2) 5_666 5_666
C32 C36 C35 60.4(19) 5_666 .
C33 C36 C35 130(2) 5_666 .

loop_
_geom_bond_atom_site_label_1
_geom_bond_atom_site_label_2
_geom_bond_distance
_geom_bond_site_symmetry_2
Pr1 Cnt1 2.566 .
Pr1 Cnt2 2.548 .
Pr1 N1 2.4459(14) .
Pr1 N2 2.512(2) .
Pr1 O1 2.595(4) .
Pr1 C11 2.798(5) .
Pr1 C1 2.801(5) .
Pr1 C15 2.806(5) .
Pr1 C12 2.809(6) .
Pr1 C2 2.818(5) .
Pr1 C5 2.829(5) .
Pr1 C14 2.832(5) .
Pr1 C13 2.854(5) .
Pr1 C3 2.859(6) .
Pr1 C4 2.866(6) .
O1 C21 1.439(7) .
O1 C24 1.445(7) .
N1 N2 1.242(9) .
N1 Pr1 2.4459(14) 2
N2 Pr1 2.512(2) 2
C1 C5 1.415(7) .
C1 C2 1.421(7) .
C1 C6 1.498(7) .
C2 C3 1.418(8) .
C2 C7 1.503(8) .
C3 C4 1.418(9) .
C3 C8 1.516(8) .
C4 C5 1.416(8) .
C4 C9 1.500(8) .
C5 C10 1.502(7) .
C11 C15 1.419(8) .
C11 C12 1.419(8) .
C11 C16 1.505(9) .
C12 C13 1.411(9) .
C12 C17 1.499(9) .
C13 C14 1.421(8) .
C13 C18 1.511(8) .
C14 C15 1.428(8) .
C14 C19 1.504(9) .
C15 C20 1.509(8) .
C21 C22 1.526(9) .
C22 C23 1.526(9) .
C23 C24 1.507(8) .
C25 C26 1.04(3) 2
C25 C26 1.04(3) .
C25 C27 1.69(4) 2
C25 C27 1.69(4) .
C26 C27 0.80(4) .
C26 C28 1.52(4) .
C26 C26 1.96(6) 2
C27 C28 0.82(4) .
C27 C29 1.44(4) .
C28 C29 0.71(4) .
C28 C30 1.58(4) .
C29 C30 1.03(3) .
C29 C31 1.69(4) .
C29 C29 1.98(6) 2
C30 C29 1.03(3) 2
C30 C28 1.58(4) 2
C30 C31 1.58(3) 2
C30 C31 1.58(3) .
C31 C31 1.57(5) 2
C32 C34 1.26(4) 5_666
C32 C36 1.28(4) 5_666
C32 C35 1.34(3) 5_666
C32 C33 1.39(3) 5_666
C32 C33 1.50(3) .
C32 C32 1.63(6) 5_666
C33 C36 1.34(3) 5_666
C33 C32 1.39(3) 5_666
C33 C34 1.42(3) .
C34 C32 1.26(4) 5_666
C34 C35 1.32(3) .
C35 C32 1.34(3) 5_666
C35 C36 1.37(3) .
C36 C32 1.28(4) 5_666
C36 C33 1.34(3) 5_666
